data_2022952
loop_
_publ_author_name
'Kariaka, Nataliia S.'
'Dyakonenko, Viktoriya V.'
'Znovjyak, Kateryna O.'
'Shishkina, Svitlana V.'
'Amirkhanov, Volodymyr M.'

_publ_section_title
;
 Synthesis, crystal structure and Hirshfeld surface analysis of the
 tetrakis complex NaNdPyr4(i-PrOH)2&#x00B7;i-PrOH with a
 carbacylamidophosphate of the amide type
;
_journal_coeditor_code MW2199
_journal_issue 12
_journal_name_full 'Acta Crystallographica Section E Crystallographic Communications'
_journal_page_first 1218
_journal_page_last 1222
_journal_paper_doi 10.1107/S2056989023010071
_journal_volume 79
_journal_year 2023
_chemical_formula_iupac '[Na Nd (C10 H16 Cl3 N3 O2)4 (C3 H8 O1)2], C3 H8 O'
_chemical_formula_moiety 'C46 H80 Cl12 N12 Na Nd O10 P4, C3 H8 O'
_chemical_formula_sum 'C49 H88 Cl12 N12 Na Nd O11 P4'
_chemical_formula_weight 1737.82
_chemical_name_systematic
'Tetrakis{<i>N</i>-[bis(pyrrolidin-1-yl)phosphoryl]acetamidato}bis(propan-2-ol)neodymiumsodium propan-2-ol monosolvate'
_space_group_crystal_system triclinic
_space_group_IT_number 2
_space_group_name_Hall '-P 1'
_space_group_name_H-M_alt 'P -1'
_atom_sites_solution_hydrogens mixed
_atom_sites_solution_primary iterative
_audit_creation_method
;
Olex2 1.5
(compiled 2023.08.24 svn.re1ec1418 for OlexSys, GUI svn.r6817)
;
_cell_angle_alpha 98.301(3)
_cell_angle_beta 97.814(3)
_cell_angle_gamma 117.051(3)
_cell_formula_units_Z 2
_cell_length_a 12.7712(4)
_cell_length_b 13.6102(4)
_cell_length_c 24.7288(8)
_cell_measurement_reflns_used 6677
_cell_measurement_temperature 103
_cell_measurement_theta_max 30.1390
_cell_measurement_theta_min 3.2830
_cell_volume 3687.5(2)
_computing_cell_refinement
;
CrysAlisPro (Agilent, 2014)
;
_computing_data_collection
;
CrysAlisPro (Agilent, 2014)
;
_computing_data_reduction
;
CrysAlisPro (Agilent, 2014)
;
_computing_molecular_graphics
;
Olex2 1.5 (Dolomanov <i>et al.</i>,  2009)
;
_computing_publication_material
;
Olex2 1.5 (Dolomanov <i>et al.</i>,  2009)
;
_computing_structure_refinement
;
<i>SHELXL2019/3</i> (Sheldrick, 2015)
;
_computing_structure_solution
;
<i>olex2.solve</i> 1.5 (Bourhis <i>et al.</i>,  2015)
;
_diffrn_ambient_temperature 103.00
_diffrn_detector_area_resol_mean 16.1827
_diffrn_measured_fraction_theta_full 0.998
_diffrn_measured_fraction_theta_max 0.998
_diffrn_measurement_device 'four-circle diffractometer'
_diffrn_measurement_device_type 'Xcalibur, Sapphire3'
_diffrn_measurement_method '\w scans'
_diffrn_radiation_type MoK\a
_diffrn_radiation_wavelength 0.71073
_diffrn_reflns_av_R_equivalents 0.0465
_diffrn_reflns_av_unetI/netI 0.0698
_diffrn_reflns_limit_h_max 15
_diffrn_reflns_limit_h_min -15
_diffrn_reflns_limit_k_max 16
_diffrn_reflns_limit_k_min -16
_diffrn_reflns_limit_l_max 30
_diffrn_reflns_limit_l_min -29
_diffrn_reflns_number 29184
_diffrn_reflns_theta_full 25.242
_diffrn_reflns_theta_max 26.000
_diffrn_reflns_theta_min 3.091
_exptl_absorpt_coefficient_mu 1.291
_exptl_absorpt_correction_T_max 1.00000
_exptl_absorpt_correction_T_min 0.71110
_exptl_absorpt_correction_type multi-scan
_exptl_absorpt_process_details
;
(CrysAlisPro, Agilent, 2014)
;
_exptl_crystal_colour colourless
_exptl_crystal_density_diffrn 1.565
_exptl_crystal_description block
_exptl_crystal_F_000 1778
_exptl_crystal_size_max 0.5
_exptl_crystal_size_mid 0.3
_exptl_crystal_size_min 0.2
_refine_diff_density_max 1.760
_refine_diff_density_min -1.336
_refine_ls_extinction_method none
_refine_ls_goodness_of_fit_ref 1.036
_refine_ls_hydrogen_treatment constr
_refine_ls_matrix_type full
_refine_ls_number_parameters 877
_refine_ls_number_reflns 14464
_refine_ls_number_restraints 87
_refine_ls_restrained_S_all 1.069
_refine_ls_R_factor_all 0.0581
_refine_ls_R_factor_gt 0.0466
_refine_ls_shift/su_max 0.002
_refine_ls_shift/su_mean 0.000
_refine_ls_structure_factor_coef Fsqd
_refine_ls_weighting_details 'w=1/[\s^2^(Fo^2^)+(0.0411P)^2^+3.2978P] where P=(Fo^2^+2Fc^2^)/3'
_refine_ls_weighting_scheme calc
_refine_ls_wR_factor_gt 0.1025
_refine_ls_wR_factor_ref 0.1100
_reflns_number_gt 12181
_reflns_number_total 14464
_reflns_threshold_expression 'I > 2\s(I)'
_cod_data_source_file mw2199sup1.cif
_cod_data_source_block I
_cod_database_code 2022952
_shelx_space_group_comment
;
The symmetry employed for this shelxl refinement is uniquely defined
by the following loop, which should always be used as a source of
symmetry information in preference to the above space-group names.
They are only intended as comments.
;

loop_
_space_group_symop_operation_xyz
'x, y, z'
'-x, -y, -z'

loop_
_atom_site_type_symbol
_atom_site_label
_atom_site_fract_x
_atom_site_fract_y
_atom_site_fract_z
_atom_site_U_iso_or_equiv
_atom_site_adp_type
_atom_site_calc_flag
_atom_site_occupancy
_atom_site_disorder_assembly
_atom_site_disorder_group
Nd Nd1 0.49634(2) 0.27520(2) 0.27799(2) 0.01594(7) Uani d 1 . .
Cl Cl1 1.03087(10) 0.48921(11) 0.38922(5) 0.0403(3) Uani d 1 . .
Cl Cl2 0.90782(10) 0.32199(10) 0.28514(5) 0.0360(3) Uani d 1 . .
Cl Cl3 0.98196(10) 0.55767(10) 0.28839(6) 0.0421(3) Uani d 1 . .
Cl Cl4A 0.0187(3) -0.00580(19) 0.34464(11) 0.1293(17) Uani d 0.757(3) A 1
Cl Cl4B 0.1629(9) 0.0463(9) 0.3960(4) 0.094(2) Uani d 0.243(3) A 2
Cl Cl5A 0.23064(17) 0.1698(3) 0.42076(7) 0.0729(8) Uani d 0.757(3) A 1
Cl Cl5B 0.1912(9) 0.2662(4) 0.3961(4) 0.103(3) Uani d 0.243(3) A 2
Cl Cl6A 0.0784(3) 0.2221(3) 0.35197(12) 0.0916(10) Uani d 0.757(3) A 1
Cl Cl6B -0.0108(3) 0.0943(7) 0.3317(2) 0.0723(19) Uani d 0.243(3) A 2
Cl Cl7 0.51289(10) -0.14415(8) 0.19092(5) 0.0329(3) Uani d 1 . .
Cl Cl8 0.76740(10) 0.01020(9) 0.23771(6) 0.0391(3) Uani d 1 . .
Cl Cl9 0.64096(13) 0.04819(10) 0.14551(6) 0.0455(3) Uani d 1 . .
Cl Cl10 0.47945(12) 0.26494(11) -0.04654(5) 0.0404(3) Uani d 1 . .
Cl Cl11 0.34069(13) 0.36827(11) -0.01198(5) 0.0450(3) Uani d 1 . .
Cl Cl12 0.24487(13) 0.12831(11) -0.02834(6) 0.0577(4) Uani d 1 . .
P P1 0.68858(9) 0.50325(8) 0.39560(5) 0.0199(2) Uani d 1 . .
P P2 0.19201(9) 0.06061(8) 0.20288(4) 0.0197(2) Uani d 1 . .
P P3 0.57031(10) 0.09822(9) 0.35435(5) 0.0237(2) Uani d 1 . .
P P4 0.56916(9) 0.39976(8) 0.15111(4) 0.0170(2) Uani d 1 . .
Na Na1 0.45014(14) 0.12135(12) 0.14265(7) 0.0228(3) Uani d 1 . .
O O1 0.5723(2) 0.4383(2) 0.35177(11) 0.0190(6) Uani d 1 . .
O O2 0.7142(2) 0.3698(2) 0.29281(12) 0.0237(6) Uani d 1 . .
O O3 0.3248(2) 0.1274(2) 0.20604(11) 0.0197(6) Uani d 1 . .
O O4 0.3203(2) 0.2102(2) 0.32181(12) 0.0249(6) Uani d 1 . .
O O5 0.5434(3) 0.1933(2) 0.34924(12) 0.0266(7) Uani d 1 . .
O O6 0.5470(2) 0.1249(2) 0.23225(12) 0.0223(6) Uani d 1 . .
O O7 0.5357(2) 0.3189(2) 0.18929(11) 0.0179(6) Uani d 1 . .
O O8 0.4573(3) 0.1925(2) 0.06370(12) 0.0275(7) Uani d 1 . .
O O9 0.3904(3) 0.3862(2) 0.25091(13) 0.0268(7) Uani d 1 . .
H H9 0.397249 0.410390 0.221507 0.040 Uiso calc 1 . .
O O10 0.2997(3) -0.0579(2) 0.10109(14) 0.0401(8) Uani d 1 . .
H H10 0.250000 -0.099104 0.118919 0.060 Uiso d 0.5 B 1
H H10A 0.236290 -0.071254 0.113299 0.060 Uiso d 0.5 C 2
N N1 0.8054(3) 0.4951(3) 0.38100(16) 0.0246(8) Uani d 1 . .
N N2 0.6586(3) 0.4606(3) 0.45281(15) 0.0292(8) Uani d 1 . .
N N3 0.7394(3) 0.6402(3) 0.41128(16) 0.0284(8) Uani d 1 . .
N N4 0.1428(3) 0.0721(3) 0.25932(15) 0.0252(8) Uani d 1 . .
N N5 0.1126(3) 0.0863(3) 0.15567(15) 0.0238(7) Uani d 1 . .
N N6 0.1567(3) -0.0758(2) 0.18312(15) 0.0230(7) Uani d 1 . .
N N7 0.6067(3) 0.0480(3) 0.30070(16) 0.0267(8) Uani d 1 . .
N N8 0.4565(3) -0.0133(3) 0.36409(16) 0.0310(9) Uani d 1 . .
N N9 0.6800(3) 0.1423(3) 0.41036(16) 0.0279(8) Uani d 1 . .
N N10 0.4694(3) 0.3681(3) 0.09354(14) 0.0189(7) Uani d 1 . .
N N11 0.6959(3) 0.4136(3) 0.13640(15) 0.0226(7) Uani d 1 . .
N N12 0.5901(3) 0.5236(2) 0.18370(14) 0.0190(7) Uani d 1 . .
C C1 0.5453(4) 0.3650(3) 0.45645(19) 0.0286(10) Uani d 1 . .
H H1A 0.512718 0.302348 0.422533 0.034 Uiso calc 1 . .
H H1B 0.483826 0.388929 0.461063 0.034 Uiso calc 1 . .
C C2 0.5812(5) 0.3299(4) 0.5076(2) 0.0422(13) Uani d 1 . .
H H2A 0.617529 0.280652 0.498780 0.051 Uiso calc 1 . .
H H2B 0.511369 0.289857 0.524035 0.051 Uiso calc 1 . .
C C3 0.6742(5) 0.4442(5) 0.5467(2) 0.0559(16) Uani d 1 . .
H H3A 0.725477 0.434554 0.576997 0.067 Uiso calc 1 . .
H H3B 0.634606 0.484722 0.563610 0.067 Uiso calc 1 . .
C C4 0.7488(5) 0.5077(5) 0.5065(2) 0.0456(13) Uani d 1 . .
H H4A 0.781452 0.590683 0.518867 0.055 Uiso calc 1 . .
H H4B 0.816280 0.491529 0.503744 0.055 Uiso calc 1 . .
C C5 0.6656(4) 0.6852(4) 0.4342(2) 0.0374(11) Uani d 1 . .
H H5A 0.661599 0.675783 0.472949 0.045 Uiso calc 1 . .
H H5B 0.582588 0.647205 0.410483 0.045 Uiso calc 1 . .
C C6 0.7320(6) 0.8091(4) 0.4332(2) 0.0538(16) Uani d 1 . .
H H6A 0.721021 0.856429 0.463878 0.065 Uiso calc 1 . .
H H6B 0.703812 0.821662 0.396837 0.065 Uiso calc 1 . .
C C7 0.8625(6) 0.8352(4) 0.4415(3) 0.0573(17) Uani d 1 . .
H H7A 0.898353 0.845605 0.481406 0.069 Uiso calc 1 . .
H H7B 0.911594 0.904113 0.428638 0.069 Uiso calc 1 . .
C C8 0.8532(4) 0.7300(3) 0.4052(2) 0.0375(12) Uani d 1 . .
H H8A 0.850356 0.735427 0.365542 0.045 Uiso calc 1 . .
H H8B 0.921708 0.717755 0.419088 0.045 Uiso calc 1 . .
C C9 0.7993(4) 0.4347(3) 0.33380(18) 0.0219(9) Uani d 1 . .
C C10 0.9243(4) 0.4482(3) 0.32560(19) 0.0267(9) Uani d 1 . .
C C11 0.1571(4) 0.1238(4) 0.1063(2) 0.0342(11) Uani d 1 . .
H H11A 0.174705 0.068258 0.084552 0.041 Uiso calc 1 . .
H H11B 0.230991 0.198797 0.117616 0.041 Uiso calc 1 . .
C C12 0.0523(4) 0.1304(4) 0.0724(2) 0.0374(11) Uani d 1 . .
H H12A 0.081805 0.190661 0.051388 0.045 Uiso calc 1 . .
H H12B -0.004482 0.057109 0.045631 0.045 Uiso calc 1 . .
C C13 -0.0074(4) 0.1582(4) 0.1168(2) 0.0390(11) Uani d 1 . .
H H13A -0.092127 0.136553 0.100241 0.047 Uiso calc 1 . .
H H13B 0.036992 0.240215 0.135058 0.047 Uiso calc 1 . .
C C14 -0.0013(4) 0.0879(4) 0.1583(2) 0.0342(11) Uani d 1 . .
H H14A 0.001232 0.124039 0.196516 0.041 Uiso calc 1 . .
H H14B -0.071186 0.010324 0.146772 0.041 Uiso calc 1 . .
C C15 0.0259(4) -0.1618(3) 0.1704(2) 0.0305(10) Uani d 1 . .
H H15A -0.012015 -0.178076 0.130164 0.037 Uiso calc 1 . .
H H15B -0.018091 -0.135545 0.193409 0.037 Uiso calc 1 . .
C C16 0.0271(5) -0.2651(4) 0.1854(3) 0.0634(19) Uani d 1 . .
H H16A -0.047638 -0.311826 0.197247 0.076 Uiso calc 1 . .
H H16B 0.033250 -0.312115 0.152776 0.076 Uiso calc 1 . .
C C17 0.1322(5) -0.2225(4) 0.2313(3) 0.0565(16) Uani d 1 . .
H H17A 0.163012 -0.277416 0.231042 0.068 Uiso calc 1 . .
H H17B 0.111258 -0.209751 0.267814 0.068 Uiso calc 1 . .
C C18 0.2263(4) -0.1118(4) 0.2221(2) 0.0310(10) Uani d 1 . .
H H18A 0.268215 -0.054103 0.258040 0.037 Uiso calc 1 . .
H H18B 0.286902 -0.122901 0.204910 0.037 Uiso calc 1 . .
C C19 0.2099(4) 0.1389(3) 0.30703(17) 0.0199(8) Uani d 1 . .
C C20 0.1410(2) 0.13080(17) 0.35323(11) 0.0283(9) Uani d 1 . .
C C21 0.4217(4) -0.1327(4) 0.3399(2) 0.0388(12) Uani d 1 . .
H H21A 0.493079 -0.144510 0.344113 0.047 Uiso calc 1 . .
H H21B 0.381118 -0.155830 0.299668 0.047 Uiso calc 1 . .
C C22 0.3356(6) -0.1982(5) 0.3742(3) 0.0652(19) Uani d 1 . .
H H22A 0.266356 -0.268326 0.349690 0.078 Uiso calc 1 . .
H H22B 0.377445 -0.219144 0.403320 0.078 Uiso calc 1 . .
C C23 0.2946(7) -0.1226(5) 0.4000(3) 0.082(3) Uani d 1 . .
H H23A 0.271867 -0.141178 0.435386 0.099 Uiso calc 1 . .
H H23B 0.223668 -0.129639 0.374291 0.099 Uiso calc 1 . .
C C24 0.4008(5) -0.0032(5) 0.4115(3) 0.0528(15) Uani d 1 . .
H H24A 0.373329 0.053993 0.410848 0.063 Uiso calc 1 . .
H H24B 0.456984 0.016448 0.447939 0.063 Uiso calc 1 . .
C C25 0.7147(5) 0.0603(4) 0.4286(2) 0.0406(12) Uani d 1 . .
H H25A 0.707111 0.004495 0.395730 0.049 Uiso calc 1 . .
H H25B 0.662880 0.019150 0.452838 0.049 Uiso calc 1 . .
C C26 0.8459(5) 0.1314(4) 0.4611(2) 0.0433(13) Uani d 1 . .
H H26A 0.858573 0.108214 0.496550 0.052 Uiso calc 1 . .
H H26B 0.901013 0.123467 0.438473 0.052 Uiso calc 1 . .
C C27 0.8672(4) 0.2525(4) 0.4730(2) 0.0403(12) Uani d 1 . .
H H27A 0.953310 0.307546 0.476898 0.048 Uiso calc 1 . .
H H27B 0.842143 0.270416 0.507652 0.048 Uiso calc 1 . .
C C28 0.7882(4) 0.2537(4) 0.4216(2) 0.0366(11) Uani d 1 . .
H H28A 0.768411 0.315956 0.429572 0.044 Uiso calc 1 . .
H H28B 0.827835 0.261739 0.389525 0.044 Uiso calc 1 . .
C C29 0.5903(4) 0.0671(3) 0.25138(18) 0.0218(9) Uani d 1 . .
C C30 0.6282(4) 0.0005(3) 0.20847(19) 0.0263(9) Uani d 1 . .
C C31 0.7450(4) 0.3373(4) 0.1459(2) 0.0289(10) Uani d 1 . .
H H31A 0.693024 0.260688 0.121060 0.035 Uiso calc 1 . .
H H31B 0.753474 0.331076 0.185448 0.035 Uiso calc 1 . .
C C32 0.8665(4) 0.3943(4) 0.1315(2) 0.0388(12) Uani d 1 . .
H H32A 0.895308 0.339348 0.121279 0.047 Uiso calc 1 . .
H H32B 0.927344 0.456570 0.163255 0.047 Uiso calc 1 . .
C C33 0.8409(5) 0.4400(4) 0.0814(2) 0.0411(13) Uani d 1 . .
H H33A 0.915123 0.506164 0.078237 0.049 Uiso calc 1 . .
H H33B 0.808890 0.380735 0.046084 0.049 Uiso calc 1 . .
C C34 0.7471(4) 0.4742(3) 0.09373(19) 0.0270(10) Uani d 1 . .
H H34A 0.785127 0.557317 0.108344 0.032 Uiso calc 1 . .
H H34B 0.683711 0.451284 0.059416 0.032 Uiso calc 1 . .
C C35 0.6867(4) 0.5840(3) 0.23585(18) 0.0259(9) Uani d 1 . .
H H35A 0.752612 0.565127 0.234395 0.031 Uiso calc 1 . .
H H35B 0.654178 0.563618 0.269120 0.031 Uiso calc 1 . .
C C36 0.7320(4) 0.7099(3) 0.23815(19) 0.0305(10) Uani d 1 . .
H H36A 0.819797 0.755123 0.254934 0.037 Uiso calc 1 . .
H H36B 0.688848 0.739233 0.260213 0.037 Uiso calc 1 . .
C C37 0.7040(4) 0.7131(3) 0.17651(19) 0.0258(9) Uani d 1 . .
H H37A 0.699726 0.782744 0.172780 0.031 Uiso calc 1 . .
H H37B 0.765168 0.708700 0.157144 0.031 Uiso calc 1 . .
C C38 0.5816(4) 0.6081(3) 0.15374(18) 0.0221(9) Uani d 1 . .
H H38A 0.516029 0.623268 0.162134 0.026 Uiso calc 1 . .
H H38B 0.566813 0.581165 0.112639 0.026 Uiso calc 1 . .
C C39 0.4400(4) 0.2729(3) 0.05720(17) 0.0210(8) Uani d 1 . .
C C40 0.3771(4) 0.2606(3) -0.00414(18) 0.0250(9) Uani d 1 . .
C C41 0.3456(4) 0.4442(4) 0.2866(2) 0.0294(10) Uani d 1 . .
H H41 0.352934 0.425105 0.324028 0.035 Uiso calc 1 . .
C C42 0.2144(5) 0.4031(5) 0.2626(3) 0.0495(14) Uani d 1 . .
H H42A 0.204399 0.416574 0.224885 0.074 Uiso calc 1 . .
H H42B 0.185272 0.444109 0.286765 0.074 Uiso calc 1 . .
H H42C 0.167984 0.321629 0.260605 0.074 Uiso calc 1 . .
C C43 0.4235(4) 0.5717(4) 0.2952(2) 0.0382(12) Uani d 1 . .
H H43A 0.508074 0.593482 0.310091 0.057 Uiso calc 1 . .
H H43B 0.396821 0.611127 0.321738 0.057 Uiso calc 1 . .
H H43C 0.415707 0.592785 0.259144 0.057 Uiso calc 1 . .
C C44A 0.2358(9) -0.1163(8) 0.0434(3) 0.041(3) Uani d 0.471(13) D 1
H H44A 0.191559 -0.076784 0.029733 0.050 Uiso calc 0.471(13) D 1
C C44B 0.2746(7) -0.1499(6) 0.0555(3) 0.028(2) Uani d 0.529(13) D 2
H H44B 0.285587 -0.211073 0.069053 0.033 Uiso calc 0.529(13) D 2
C C45A 0.1449(9) -0.1910(13) 0.0270(6) 0.054(4) Uani d 0.529(13) D 2
H H45A 0.120681 -0.251005 -0.006701 0.081 Uiso calc 0.529(13) D 2
H H45B 0.136871 -0.127674 0.016341 0.081 Uiso calc 0.529(13) D 2
H H45C 0.092815 -0.220959 0.052817 0.081 Uiso calc 0.529(13) D 2
C C46A 0.3608(14) -0.0959(16) 0.0192(7) 0.037(4) Uani d 0.529(13) D 2
H H46A 0.344239 -0.152885 -0.014593 0.055 Uiso calc 0.529(13) D 2
H H46B 0.444019 -0.065902 0.040293 0.055 Uiso calc 0.529(13) D 2
H H46C 0.350228 -0.033923 0.008447 0.055 Uiso calc 0.529(13) D 2
O O11 0.2881(3) 0.4343(3) 0.12862(16) 0.0409(8) Uani d 1 . .
H H11 0.330496 0.415945 0.110808 0.061 Uiso calc 1 . .
C C47 0.2591(4) 0.5094(4) 0.1028(2) 0.0424(12) Uani d 1 . .
H H47 0.327306 0.556729 0.086403 0.051 Uiso calc 1 . .
C C48 0.2436(5) 0.5860(5) 0.1484(3) 0.0552(15) Uani d 1 . .
H H48A 0.178250 0.539704 0.165243 0.083 Uiso calc 1 . .
H H48B 0.223655 0.638458 0.131949 0.083 Uiso calc 1 . .
H H48C 0.318942 0.629328 0.177307 0.083 Uiso calc 1 . .
C C49 0.1441(5) 0.4434(5) 0.0567(3) 0.0555(15) Uani d 1 . .
H H49A 0.155668 0.394957 0.027430 0.083 Uiso calc 1 . .
H H49B 0.125343 0.496635 0.040404 0.083 Uiso calc 1 . .
H H49C 0.077274 0.396181 0.072548 0.083 Uiso calc 1 . .
C C46B 0.3264(16) -0.105(2) 0.0081(8) 0.038(5) Uani d 0.471(13) D 1
H H46D 0.373296 -0.140323 0.021351 0.057 Uiso calc 0.471(13) D 1
H H46E 0.380887 -0.023989 0.011201 0.057 Uiso calc 0.471(13) D 1
H H46F 0.283864 -0.141844 -0.031204 0.057 Uiso calc 0.471(13) D 1
C C45B 0.1435(15) -0.2385(9) 0.0375(8) 0.061(5) Uani d 0.471(13) D 1
H H45D 0.105600 -0.274896 -0.002342 0.091 Uiso calc 0.471(13) D 1
H H45E 0.081672 -0.241710 0.057753 0.091 Uiso calc 0.471(13) D 1
H H45F 0.183376 -0.278323 0.053137 0.091 Uiso calc 0.471(13) D 1

loop_
_atom_site_aniso_label
_atom_site_aniso_U_11
_atom_site_aniso_U_22
_atom_site_aniso_U_33
_atom_site_aniso_U_12
_atom_site_aniso_U_13
_atom_site_aniso_U_23
Nd1 0.01428(11) 0.01414(10) 0.01690(12) 0.00585(8) 0.00157(9) 0.00184(8)
Cl1 0.0198(6) 0.0553(7) 0.0386(7) 0.0159(5) -0.0053(5) 0.0091(6)
Cl2 0.0272(6) 0.0420(6) 0.0441(7) 0.0220(5) 0.0081(5) 0.0068(5)
Cl3 0.0254(6) 0.0456(7) 0.0562(9) 0.0112(5) 0.0144(6) 0.0305(6)
Cl4A 0.128(2) 0.0747(16) 0.0567(15) -0.0577(15) 0.0675(17) -0.0248(12)
Cl4B 0.099(5) 0.178(6) 0.087(5) 0.106(5) 0.063(4) 0.092(5)
Cl5A 0.0359(11) 0.159(2) 0.0184(9) 0.0443(13) 0.0086(8) 0.0151(12)
Cl5B 0.105(5) 0.112(5) 0.066(4) 0.025(4) 0.065(4) -0.005(4)
Cl6A 0.130(2) 0.158(3) 0.0868(19) 0.126(2) 0.0760(18) 0.0730(19)
Cl6B 0.060(3) 0.128(5) 0.054(4) 0.057(3) 0.039(3) 0.030(3)
Cl7 0.0335(6) 0.0206(5) 0.0398(7) 0.0109(4) 0.0102(5) -0.0012(4)
Cl8 0.0274(6) 0.0334(6) 0.0587(8) 0.0183(5) 0.0122(6) 0.0022(6)
Cl9 0.0767(10) 0.0459(7) 0.0428(8) 0.0437(7) 0.0376(8) 0.0227(6)
Cl10 0.0530(8) 0.0624(8) 0.0279(6) 0.0406(7) 0.0191(6) 0.0206(6)
Cl11 0.0690(9) 0.0608(8) 0.0239(6) 0.0508(7) 0.0000(6) 0.0056(6)
Cl12 0.0433(8) 0.0463(7) 0.0366(8) -0.0111(6) -0.0110(6) 0.0072(6)
P1 0.0186(5) 0.0164(5) 0.0199(6) 0.0068(4) -0.0012(4) 0.0012(4)
P2 0.0166(5) 0.0180(5) 0.0174(5) 0.0036(4) 0.0034(4) 0.0010(4)
P3 0.0318(6) 0.0217(5) 0.0234(6) 0.0167(5) 0.0070(5) 0.0082(4)
P4 0.0162(5) 0.0150(5) 0.0175(5) 0.0065(4) 0.0019(4) 0.0030(4)
Na1 0.0279(9) 0.0188(7) 0.0187(9) 0.0101(7) 0.0037(7) 0.0015(6)
O1 0.0172(14) 0.0171(13) 0.0167(15) 0.0067(11) -0.0023(12) -0.0013(11)
O2 0.0134(14) 0.0295(15) 0.0220(16) 0.0076(12) 0.0010(13) 0.0002(12)
O3 0.0176(14) 0.0163(13) 0.0171(15) 0.0031(11) 0.0026(12) -0.0002(11)
O4 0.0153(15) 0.0294(15) 0.0187(16) 0.0041(12) 0.0032(13) -0.0024(12)
O5 0.0417(18) 0.0262(15) 0.0208(16) 0.0228(14) 0.0085(14) 0.0078(12)
O6 0.0273(16) 0.0207(14) 0.0215(16) 0.0149(12) 0.0043(13) 0.0020(12)
O7 0.0158(14) 0.0157(12) 0.0178(15) 0.0052(11) 0.0009(12) 0.0025(11)
O8 0.0418(19) 0.0239(15) 0.0189(16) 0.0183(14) 0.0052(14) 0.0048(12)
O9 0.0327(17) 0.0293(15) 0.0234(17) 0.0206(14) 0.0035(14) 0.0042(13)
O10 0.043(2) 0.0255(16) 0.034(2) 0.0040(14) 0.0151(17) -0.0063(14)
N1 0.0161(17) 0.0205(17) 0.031(2) 0.0076(14) -0.0042(16) 0.0002(15)
N2 0.0210(19) 0.034(2) 0.020(2) 0.0055(16) -0.0035(16) 0.0044(16)
N3 0.0243(19) 0.0148(16) 0.035(2) 0.0041(14) 0.0037(17) -0.0054(15)
N4 0.0178(18) 0.0269(18) 0.022(2) 0.0042(14) 0.0055(16) 0.0017(15)
N5 0.0175(18) 0.0258(18) 0.023(2) 0.0073(14) 0.0026(16) 0.0056(15)
N6 0.0137(17) 0.0117(15) 0.029(2) -0.0033(13) 0.0005(15) -0.0006(14)
N7 0.037(2) 0.0208(17) 0.032(2) 0.0193(16) 0.0134(18) 0.0094(16)
N8 0.038(2) 0.0267(19) 0.033(2) 0.0172(17) 0.0128(19) 0.0098(17)
N9 0.036(2) 0.0217(17) 0.028(2) 0.0164(16) 0.0040(18) 0.0073(15)
N10 0.0189(17) 0.0182(16) 0.0176(18) 0.0088(14) -0.0004(15) 0.0029(13)
N11 0.0230(18) 0.0233(17) 0.027(2) 0.0137(15) 0.0081(16) 0.0098(15)
N12 0.0206(17) 0.0142(15) 0.0174(18) 0.0077(13) -0.0027(14) -0.0007(13)
C1 0.029(2) 0.027(2) 0.029(3) 0.0114(19) 0.011(2) 0.0068(19)
C2 0.039(3) 0.057(3) 0.053(4) 0.032(3) 0.025(3) 0.033(3)
C3 0.031(3) 0.096(5) 0.037(3) 0.026(3) 0.002(3) 0.027(3)
C4 0.028(3) 0.069(4) 0.026(3) 0.014(3) -0.002(2) 0.015(3)
C5 0.037(3) 0.028(2) 0.039(3) 0.016(2) 0.000(2) -0.008(2)
C6 0.097(5) 0.036(3) 0.042(3) 0.044(3) 0.015(3) 0.009(2)
C7 0.069(4) 0.021(2) 0.058(4) 0.000(2) 0.029(3) 0.002(2)
C8 0.043(3) 0.022(2) 0.034(3) 0.004(2) 0.015(2) 0.004(2)
C9 0.019(2) 0.0203(19) 0.026(2) 0.0082(17) 0.0030(19) 0.0099(18)
C10 0.021(2) 0.027(2) 0.028(2) 0.0086(18) 0.0032(19) 0.0094(18)
C11 0.040(3) 0.039(3) 0.031(3) 0.022(2) 0.012(2) 0.015(2)
C12 0.041(3) 0.040(3) 0.031(3) 0.020(2) 0.002(2) 0.010(2)
C13 0.030(3) 0.045(3) 0.041(3) 0.020(2) -0.001(2) 0.007(2)
C14 0.026(2) 0.042(3) 0.032(3) 0.017(2) 0.001(2) 0.002(2)
C15 0.017(2) 0.022(2) 0.036(3) -0.0003(17) -0.001(2) 0.0022(19)
C16 0.033(3) 0.031(3) 0.103(6) -0.004(2) -0.004(3) 0.031(3)
C17 0.042(3) 0.038(3) 0.071(5) 0.005(2) -0.003(3) 0.024(3)
C18 0.025(2) 0.027(2) 0.038(3) 0.0103(19) 0.006(2) 0.010(2)
C19 0.019(2) 0.0202(19) 0.020(2) 0.0090(17) 0.0055(18) 0.0053(16)
C20 0.024(2) 0.028(2) 0.026(2) 0.0072(18) 0.006(2) 0.0041(18)
C21 0.040(3) 0.024(2) 0.051(3) 0.015(2) 0.005(3) 0.012(2)
C22 0.084(5) 0.038(3) 0.065(5) 0.015(3) 0.028(4) 0.026(3)
C23 0.087(5) 0.057(4) 0.105(6) 0.021(4) 0.070(5) 0.030(4)
C24 0.063(4) 0.053(3) 0.046(4) 0.024(3) 0.032(3) 0.015(3)
C25 0.054(3) 0.037(3) 0.037(3) 0.028(3) 0.001(3) 0.014(2)
C26 0.044(3) 0.054(3) 0.047(3) 0.034(3) 0.012(3) 0.021(3)
C27 0.030(3) 0.041(3) 0.041(3) 0.010(2) 0.002(2) 0.014(2)
C28 0.039(3) 0.033(2) 0.035(3) 0.015(2) 0.007(2) 0.013(2)
C29 0.025(2) 0.0141(18) 0.027(2) 0.0089(16) 0.0095(19) 0.0046(17)
C30 0.032(2) 0.021(2) 0.030(3) 0.0148(18) 0.012(2) 0.0074(18)
C31 0.028(2) 0.029(2) 0.034(3) 0.0170(19) 0.006(2) 0.009(2)
C32 0.034(3) 0.044(3) 0.048(3) 0.025(2) 0.016(3) 0.014(2)
C33 0.042(3) 0.047(3) 0.052(3) 0.027(2) 0.029(3) 0.025(3)
C34 0.029(2) 0.026(2) 0.030(3) 0.0142(19) 0.013(2) 0.0135(19)
C35 0.028(2) 0.022(2) 0.022(2) 0.0101(18) -0.0012(19) 0.0013(17)
C36 0.033(3) 0.017(2) 0.030(3) 0.0069(18) -0.002(2) -0.0012(18)
C37 0.025(2) 0.0165(19) 0.033(3) 0.0086(17) 0.006(2) 0.0031(18)
C38 0.023(2) 0.0187(19) 0.026(2) 0.0115(17) 0.0050(19) 0.0076(17)
C39 0.022(2) 0.0201(19) 0.019(2) 0.0086(17) 0.0046(18) 0.0046(16)
C40 0.027(2) 0.023(2) 0.019(2) 0.0095(18) 0.0011(19) 0.0027(17)
C41 0.031(2) 0.035(2) 0.032(3) 0.024(2) 0.011(2) 0.007(2)
C42 0.036(3) 0.050(3) 0.071(4) 0.025(3) 0.015(3) 0.018(3)
C43 0.041(3) 0.034(3) 0.042(3) 0.022(2) 0.008(3) 0.003(2)
C44A 0.037(6) 0.031(5) 0.039(6) 0.010(4) 0.006(5) -0.013(4)
C44B 0.031(4) 0.021(4) 0.031(4) 0.016(3) 0.004(4) -0.004(3)
C45A 0.041(6) 0.057(8) 0.044(7) 0.021(6) -0.001(5) -0.019(7)
C46A 0.041(8) 0.030(6) 0.029(7) 0.015(7) 0.005(7) -0.012(6)
O11 0.0321(19) 0.0404(19) 0.051(2) 0.0164(15) 0.0136(18) 0.0127(17)
C47 0.027(3) 0.044(3) 0.055(4) 0.014(2) 0.011(3) 0.017(3)
C48 0.055(4) 0.043(3) 0.065(4) 0.025(3) 0.003(3) 0.010(3)
C49 0.036(3) 0.071(4) 0.057(4) 0.027(3) 0.008(3) 0.011(3)
C46B 0.045(9) 0.026(6) 0.025(7) 0.007(7) 0.004(7) -0.003(6)
C45B 0.063(8) 0.031(8) 0.048(9) -0.004(6) 0.017(7) -0.015(7)

loop_
_atom_type_symbol
_atom_type_description
_atom_type_scat_dispersion_real
_atom_type_scat_dispersion_imag
_atom_type_scat_source
C C 0.0033 0.0016 'International Tables Vol C Tables 4.2.6.8 and 6.1.1.4'
H H 0.0000 0.0000 'International Tables Vol C Tables 4.2.6.8 and 6.1.1.4'
Cl Cl 0.1484 0.1585 'International Tables Vol C Tables 4.2.6.8 and 6.1.1.4'
N N 0.0061 0.0033 'International Tables Vol C Tables 4.2.6.8 and 6.1.1.4'
Na Na 0.0362 0.0249 'International Tables Vol C Tables 4.2.6.8 and 6.1.1.4'
Nd Nd -0.1943 3.0179 'International Tables Vol C Tables 4.2.6.8 and 6.1.1.4'
O O 0.0106 0.0060 'International Tables Vol C Tables 4.2.6.8 and 6.1.1.4'
P P 0.1023 0.0942 'International Tables Vol C Tables 4.2.6.8 and 6.1.1.4'

loop_
_geom_angle_atom_site_label_1
_geom_angle_atom_site_label_2
_geom_angle_atom_site_label_3
_geom_angle_site_symmetry_1
_geom_angle_site_symmetry_3
_geom_angle
_geom_angle_publ_flag
O1 Nd1 Na1 . . 156.64(7) ?
O1 Nd1 O2 . . 73.20(9) ?
O1 Nd1 O3 . . 147.74(8) ?
O1 Nd1 O4 . . 82.23(9) ?
O1 Nd1 O5 . . 84.29(9) ?
O1 Nd1 O6 . . 142.69(9) ?
O1 Nd1 O7 . . 113.26(8) ?
O1 Nd1 O9 . . 73.00(9) ?
O2 Nd1 Na1 . . 93.66(7) ?
O2 Nd1 O3 . . 136.80(9) ?
O2 Nd1 O4 . . 146.69(10) ?
O2 Nd1 O6 . . 74.39(9) ?
O2 Nd1 O9 . . 117.26(9) ?
O3 Nd1 Na1 . . 43.39(6) ?
O3 Nd1 O4 . . 73.55(9) ?
O3 Nd1 O6 . . 69.13(9) ?
O3 Nd1 O9 . . 80.20(9) ?
O4 Nd1 Na1 . . 116.43(7) ?
O4 Nd1 O6 . . 117.73(9) ?
O4 Nd1 O9 . . 74.79(9) ?
O5 Nd1 Na1 . . 113.00(7) ?
O5 Nd1 O2 . . 80.20(10) ?
O5 Nd1 O3 . . 109.02(9) ?
O5 Nd1 O4 . . 75.21(10) ?
O5 Nd1 O6 . . 72.41(9) ?
O5 Nd1 O7 . . 143.36(9) ?
O5 Nd1 O9 . . 144.35(9) ?
O6 Nd1 Na1 . . 42.60(7) ?
O7 Nd1 Na1 . . 43.62(6) ?
O7 Nd1 O2 . . 75.18(9) ?
O7 Nd1 O3 . . 73.76(9) ?
O7 Nd1 O4 . . 136.53(9) ?
O7 Nd1 O6 . . 75.07(8) ?
O7 Nd1 O9 . . 72.08(8) ?
O9 Nd1 Na1 . . 97.41(7) ?
O9 Nd1 O6 . . 140.01(9) ?
C30 Cl9 Na1 . . 97.76(14) ?
O1 P1 N1 . . 117.19(17) ?
O1 P1 N2 . . 106.08(17) ?
O1 P1 N3 . . 114.01(18) ?
N1 P1 N2 . . 111.06(19) ?
N1 P1 N3 . . 102.02(17) ?
N2 P1 N3 . . 106.06(19) ?
O3 P2 N4 . . 118.87(17) ?
O3 P2 N5 . . 112.08(16) ?
O3 P2 N6 . . 105.45(15) ?
N4 P2 N5 . . 105.79(18) ?
N4 P2 N6 . . 106.22(17) ?
N5 P2 N6 . . 107.86(18) ?
O5 P3 N7 . . 116.24(17) ?
O5 P3 N8 . . 113.11(18) ?
O5 P3 N9 . . 108.16(17) ?
N7 P3 N8 . . 103.82(18) ?
N7 P3 N9 . . 109.02(19) ?
N8 P3 N9 . . 105.97(19) ?
O7 P4 Na1 . . 41.09(10) ?
O7 P4 N10 . . 117.46(16) ?
O7 P4 N11 . . 106.67(15) ?
O7 P4 N12 . . 109.72(16) ?
N10 P4 Na1 . . 87.36(11) ?
N10 P4 N11 . . 110.38(17) ?
N10 P4 N12 . . 102.86(16) ?
N11 P4 Na1 . . 94.19(12) ?
N11 P4 N12 . . 109.61(17) ?
N12 P4 Na1 . . 148.27(12) ?
Cl9 Na1 Nd1 . . 107.16(5) ?
Cl9 Na1 P4 . . 111.26(5) ?
P4 Na1 Nd1 . . 67.55(3) ?
O3 Na1 Nd1 . . 43.94(7) ?
O3 Na1 Cl9 . . 133.14(9) ?
O3 Na1 P4 . . 91.64(7) ?
O3 Na1 O7 . . 74.11(9) ?
O6 Na1 Nd1 . . 47.32(6) ?
O6 Na1 Cl9 . . 63.39(7) ?
O6 Na1 P4 . . 99.80(8) ?
O6 Na1 O3 . . 73.01(10) ?
O6 Na1 O7 . . 78.85(10) ?
O7 Na1 Nd1 . . 43.52(7) ?
O7 Na1 Cl9 . . 111.49(9) ?
O7 Na1 P4 . . 24.16(7) ?
O8 Na1 Nd1 . . 124.61(8) ?
O8 Na1 Cl9 . . 102.95(9) ?
O8 Na1 P4 . . 58.46(8) ?
O8 Na1 O3 . . 123.72(11) ?
O8 Na1 O6 . . 149.95(12) ?
O8 Na1 O7 . . 82.44(10) ?
O10 Na1 Nd1 . . 126.63(9) ?
O10 Na1 Cl9 . . 92.16(10) ?
O10 Na1 P4 . . 148.48(12) ?
O10 Na1 O3 . . 86.74(11) ?
O10 Na1 O6 . . 109.72(12) ?
O10 Na1 O7 . . 155.97(12) ?
O10 Na1 O8 . . 96.86(13) ?
P1 O1 Nd1 . . 132.59(14) ?
C9 O2 Nd1 . . 134.2(2) ?
P2 O3 Nd1 . . 134.08(15) ?
P2 O3 Na1 . . 133.18(16) ?
Na1 O3 Nd1 . . 92.67(9) ?
C19 O4 Nd1 . . 137.0(3) ?
P3 O5 Nd1 . . 138.48(17) ?
Na1 O6 Nd1 . . 90.08(9) ?
C29 O6 Nd1 . . 133.7(3) ?
C29 O6 Na1 . . 135.6(3) ?
Nd1 O7 Na1 . . 92.86(9) ?
P4 O7 Nd1 . . 151.59(15) ?
P4 O7 Na1 . . 114.75(15) ?
C39 O8 Na1 . . 126.2(2) ?
Nd1 O9 H9 . . 120.2 ?
C41 O9 Nd1 . . 127.9(3) ?
C41 O9 H9 . . 109.5 ?
Na1 O10 H10 . . 122.2 ?
Na1 O10 H10A . . 110.4 ?
C44A O10 Na1 . . 133.5(4) ?
C44A O10 H10 . . 101.2 ?
C44B O10 Na1 . . 138.6(3) ?
C44B O10 H10A . . 110.3 ?
C9 N1 P1 . . 122.0(3) ?
C1 N2 P1 . . 125.3(3) ?
C1 N2 C4 . . 111.4(4) ?
C4 N2 P1 . . 123.0(3) ?
C5 N3 P1 . . 119.5(3) ?
C8 N3 P1 . . 128.4(3) ?
C8 N3 C5 . . 112.1(3) ?
C19 N4 P2 . . 124.3(3) ?
C11 N5 P2 . . 121.2(3) ?
C14 N5 P2 . . 126.7(3) ?
C14 N5 C11 . . 111.8(3) ?
C15 N6 P2 . . 116.9(3) ?
C15 N6 C18 . . 108.6(3) ?
C18 N6 P2 . . 114.1(3) ?
C29 N7 P3 . . 124.6(3) ?
C21 N8 P3 . . 125.7(3) ?
C24 N8 P3 . . 120.4(3) ?
C24 N8 C21 . . 111.7(4) ?
C25 N9 P3 . . 119.0(3) ?
C28 N9 P3 . . 121.1(3) ?
C28 N9 C25 . . 109.2(4) ?
C39 N10 P4 . . 115.8(3) ?
C31 N11 P4 . . 124.6(3) ?
C31 N11 C34 . . 110.0(3) ?
C34 N11 P4 . . 121.7(3) ?
C35 N12 P4 . . 117.3(2) ?
C35 N12 C38 . . 109.3(3) ?
C38 N12 P4 . . 123.2(3) ?
N2 C1 H1A . . 111.1 ?
N2 C1 H1B . . 111.1 ?
N2 C1 C2 . . 103.5(4) ?
H1A C1 H1B . . 109.0 ?
C2 C1 H1A . . 111.1 ?
C2 C1 H1B . . 111.1 ?
C1 C2 H2A . . 111.4 ?
C1 C2 H2B . . 111.4 ?
C1 C2 C3 . . 102.0(4) ?
H2A C2 H2B . . 109.2 ?
C3 C2 H2A . . 111.4 ?
C3 C2 H2B . . 111.4 ?
C2 C3 H3A . . 111.3 ?
C2 C3 H3B . . 111.3 ?
C2 C3 C4 . . 102.4(4) ?
H3A C3 H3B . . 109.2 ?
C4 C3 H3A . . 111.3 ?
C4 C3 H3B . . 111.3 ?
N2 C4 C3 . . 102.4(4) ?
N2 C4 H4A . . 111.3 ?
N2 C4 H4B . . 111.3 ?
C3 C4 H4A . . 111.3 ?
C3 C4 H4B . . 111.3 ?
H4A C4 H4B . . 109.2 ?
N3 C5 H5A . . 111.1 ?
N3 C5 H5B . . 111.1 ?
N3 C5 C6 . . 103.1(4) ?
H5A C5 H5B . . 109.1 ?
C6 C5 H5A . . 111.1 ?
C6 C5 H5B . . 111.1 ?
C5 C6 H6A . . 111.1 ?
C5 C6 H6B . . 111.1 ?
C5 C6 C7 . . 103.3(4) ?
H6A C6 H6B . . 109.1 ?
C7 C6 H6A . . 111.1 ?
C7 C6 H6B . . 111.1 ?
C6 C7 H7A . . 111.2 ?
C6 C7 H7B . . 111.2 ?
C6 C7 C8 . . 102.7(4) ?
H7A C7 H7B . . 109.1 ?
C8 C7 H7A . . 111.2 ?
C8 C7 H7B . . 111.2 ?
N3 C8 C7 . . 102.3(4) ?
N3 C8 H8A . . 111.3 ?
N3 C8 H8B . . 111.3 ?
C7 C8 H8A . . 111.3 ?
C7 C8 H8B . . 111.3 ?
H8A C8 H8B . . 109.2 ?
O2 C9 N1 . . 133.0(4) ?
O2 C9 C10 . . 113.1(3) ?
N1 C9 C10 . . 113.8(4) ?
Cl1 C10 Cl2 . . 108.8(2) ?
Cl1 C10 Cl3 . . 108.0(2) ?
Cl2 C10 Cl3 . . 108.8(2) ?
C9 C10 Cl1 . . 113.6(3) ?
C9 C10 Cl2 . . 111.3(3) ?
C9 C10 Cl3 . . 106.2(3) ?
N5 C11 H11A . . 111.1 ?
N5 C11 H11B . . 111.1 ?
N5 C11 C12 . . 103.2(3) ?
H11A C11 H11B . . 109.1 ?
C12 C11 H11A . . 111.1 ?
C12 C11 H11B . . 111.1 ?
C11 C12 H12A . . 111.0 ?
C11 C12 H12B . . 111.0 ?
H12A C12 H12B . . 109.0 ?
C13 C12 C11 . . 103.6(4) ?
C13 C12 H12A . . 111.0 ?
C13 C12 H12B . . 111.0 ?
C12 C13 H13A . . 111.0 ?
C12 C13 H13B . . 111.0 ?
C12 C13 C14 . . 103.8(4) ?
H13A C13 H13B . . 109.0 ?
C14 C13 H13A . . 111.0 ?
C14 C13 H13B . . 111.0 ?
N5 C14 C13 . . 102.8(3) ?
N5 C14 H14A . . 111.2 ?
N5 C14 H14B . . 111.2 ?
C13 C14 H14A . . 111.2 ?
C13 C14 H14B . . 111.2 ?
H14A C14 H14B . . 109.1 ?
N6 C15 H15A . . 111.1 ?
N6 C15 H15B . . 111.1 ?
N6 C15 C16 . . 103.5(4) ?
H15A C15 H15B . . 109.0 ?
C16 C15 H15A . . 111.1 ?
C16 C15 H15B . . 111.1 ?
C15 C16 H16A . . 110.5 ?
C15 C16 H16B . . 110.5 ?
H16A C16 H16B . . 108.7 ?
C17 C16 C15 . . 106.1(4) ?
C17 C16 H16A . . 110.5 ?
C17 C16 H16B . . 110.5 ?
C16 C17 H17A . . 110.5 ?
C16 C17 H17B . . 110.5 ?
C16 C17 C18 . . 106.3(4) ?
H17A C17 H17B . . 108.7 ?
C18 C17 H17A . . 110.5 ?
C18 C17 H17B . . 110.5 ?
N6 C18 C17 . . 105.0(4) ?
N6 C18 H18A . . 110.8 ?
N6 C18 H18B . . 110.8 ?
C17 C18 H18A . . 110.8 ?
C17 C18 H18B . . 110.8 ?
H18A C18 H18B . . 108.8 ?
O4 C19 N4 . . 131.8(4) ?
O4 C19 C20 . . 114.8(3) ?
N4 C19 C20 . . 113.4(3) ?
Cl4B C20 Cl5B . . 108.0(5) ?
Cl5A C20 Cl4A . . 107.64(19) ?
Cl5A C20 Cl6A . . 106.51(19) ?
Cl6A C20 Cl4A . . 105.9(2) ?
Cl6B C20 Cl4B . . 112.9(4) ?
Cl6B C20 Cl5B . . 97.6(4) ?
C19 C20 Cl4A . . 112.8(2) ?
C19 C20 Cl4B . . 110.5(3) ?
C19 C20 Cl5A . . 113.8(2) ?
C19 C20 Cl5B . . 110.8(3) ?
C19 C20 Cl6A . . 109.7(2) ?
C19 C20 Cl6B . . 116.1(3) ?
N8 C21 H21A . . 111.1 ?
N8 C21 H21B . . 111.1 ?
N8 C21 C22 . . 103.5(4) ?
H21A C21 H21B . . 109.0 ?
C22 C21 H21A . . 111.1 ?
C22 C21 H21B . . 111.1 ?
C21 C22 H22A . . 110.5 ?
C21 C22 H22B . . 110.5 ?
H22A C22 H22B . . 108.7 ?
C23 C22 C21 . . 106.1(4) ?
C23 C22 H22A . . 110.5 ?
C23 C22 H22B . . 110.5 ?
C22 C23 H23A . . 110.6 ?
C22 C23 H23B . . 110.6 ?
C22 C23 C24 . . 105.8(5) ?
H23A C23 H23B . . 108.7 ?
C24 C23 H23A . . 110.6 ?
C24 C23 H23B . . 110.6 ?
N8 C24 C23 . . 101.3(4) ?
N8 C24 H24A . . 111.5 ?
N8 C24 H24B . . 111.5 ?
C23 C24 H24A . . 111.5 ?
C23 C24 H24B . . 111.5 ?
H24A C24 H24B . . 109.3 ?
N9 C25 H25A . . 110.7 ?
N9 C25 H25B . . 110.7 ?
N9 C25 C26 . . 105.4(4) ?
H25A C25 H25B . . 108.8 ?
C26 C25 H25A . . 110.7 ?
C26 C25 H25B . . 110.7 ?
C25 C26 H26A . . 110.8 ?
C25 C26 H26B . . 110.8 ?
H26A C26 H26B . . 108.9 ?
C27 C26 C25 . . 104.6(4) ?
C27 C26 H26A . . 110.8 ?
C27 C26 H26B . . 110.8 ?
C26 C27 H27A . . 111.2 ?
C26 C27 H27B . . 111.2 ?
C26 C27 C28 . . 103.1(4) ?
H27A C27 H27B . . 109.1 ?
C28 C27 H27A . . 111.2 ?
C28 C27 H27B . . 111.2 ?
N9 C28 C27 . . 102.5(3) ?
N9 C28 H28A . . 111.3 ?
N9 C28 H28B . . 111.3 ?
C27 C28 H28A . . 111.3 ?
C27 C28 H28B . . 111.3 ?
H28A C28 H28B . . 109.2 ?
O6 C29 N7 . . 132.1(4) ?
O6 C29 C30 . . 116.3(4) ?
N7 C29 C30 . . 111.6(3) ?
Cl8 C30 Cl7 . . 109.5(2) ?
Cl8 C30 Cl9 . . 108.0(2) ?
Cl9 C30 Cl7 . . 107.8(2) ?
C29 C30 Cl7 . . 107.0(3) ?
C29 C30 Cl8 . . 111.3(3) ?
C29 C30 Cl9 . . 113.2(3) ?
N11 C31 H31A . . 111.2 ?
N11 C31 H31B . . 111.2 ?
N11 C31 C32 . . 103.0(3) ?
H31A C31 H31B . . 109.1 ?
C32 C31 H31A . . 111.2 ?
C32 C31 H31B . . 111.2 ?
C31 C32 H32A . . 111.2 ?
C31 C32 H32B . . 111.2 ?
C31 C32 C33 . . 102.7(4) ?
H32A C32 H32B . . 109.1 ?
C33 C32 H32A . . 111.2 ?
C33 C32 H32B . . 111.2 ?
C32 C33 H33A . . 110.9 ?
C32 C33 H33B . . 110.9 ?
H33A C33 H33B . . 108.9 ?
C34 C33 C32 . . 104.5(3) ?
C34 C33 H33A . . 110.9 ?
C34 C33 H33B . . 110.9 ?
N11 C34 C33 . . 104.8(3) ?
N11 C34 H34A . . 110.8 ?
N11 C34 H34B . . 110.8 ?
C33 C34 H34A . . 110.8 ?
C33 C34 H34B . . 110.8 ?
H34A C34 H34B . . 108.9 ?
N12 C35 H35A . . 110.8 ?
N12 C35 H35B . . 110.8 ?
N12 C35 C36 . . 104.9(3) ?
H35A C35 H35B . . 108.8 ?
C36 C35 H35A . . 110.8 ?
C36 C35 H35B . . 110.8 ?
C35 C36 H36A . . 111.0 ?
C35 C36 H36B . . 111.0 ?
C35 C36 C37 . . 103.6(3) ?
H36A C36 H36B . . 109.0 ?
C37 C36 H36A . . 111.0 ?
C37 C36 H36B . . 111.0 ?
C36 C37 H37A . . 111.3 ?
C36 C37 H37B . . 111.3 ?
H37A C37 H37B . . 109.2 ?
C38 C37 C36 . . 102.2(3) ?
C38 C37 H37A . . 111.3 ?
C38 C37 H37B . . 111.3 ?
N12 C38 C37 . . 103.7(3) ?
N12 C38 H38A . . 111.0 ?
N12 C38 H38B . . 111.0 ?
C37 C38 H38A . . 111.0 ?
C37 C38 H38B . . 111.0 ?
H38A C38 H38B . . 109.0 ?
O8 C39 N10 . . 130.1(4) ?
O8 C39 C40 . . 114.2(3) ?
N10 C39 C40 . . 115.7(3) ?
Cl11 C40 Cl10 . . 108.5(2) ?
Cl11 C40 Cl12 . . 108.9(2) ?
Cl12 C40 Cl10 . . 108.2(2) ?
C39 C40 Cl10 . . 106.7(3) ?
C39 C40 Cl11 . . 114.1(3) ?
C39 C40 Cl12 . . 110.3(3) ?
O9 C41 H41 . . 108.0 ?
O9 C41 C42 . . 110.1(4) ?
O9 C41 C43 . . 109.6(3) ?
C42 C41 H41 . . 108.0 ?
C42 C41 C43 . . 113.0(4) ?
C43 C41 H41 . . 108.0 ?
C41 C42 H42A . . 109.5 ?
C41 C42 H42B . . 109.5 ?
C41 C42 H42C . . 109.5 ?
H42A C42 H42B . . 109.5 ?
H42A C42 H42C . . 109.5 ?
H42B C42 H42C . . 109.5 ?
C41 C43 H43A . . 109.5 ?
C41 C43 H43B . . 109.5 ?
C41 C43 H43C . . 109.5 ?
H43A C43 H43B . . 109.5 ?
H43A C43 H43C . . 109.5 ?
H43B C43 H43C . . 109.5 ?
O10 C44A H44A . . 107.5 ?
O10 C44A C46B . . 109.1(10) ?
O10 C44A C45B . . 112.8(10) ?
C46B C44A H44A . . 107.5 ?
C46B C44A C45B . . 112.3(14) ?
C45B C44A H44A . . 107.5 ?
O10 C44B H44B . . 112.0 ?
O10 C44B C45A . . 103.2(8) ?
O10 C44B C46A . . 104.9(8) ?
C45A C44B H44B . . 112.0 ?
C45A C44B C46A . . 112.3(11) ?
C46A C44B H44B . . 112.0 ?
C44B C45A H45A . . 109.5 ?
C44B C45A H45B . . 109.5 ?
C44B C45A H45C . . 109.5 ?
H45A C45A H45B . . 109.5 ?
H45A C45A H45C . . 109.5 ?
H45B C45A H45C . . 109.5 ?
C44B C46A H46A . . 109.5 ?
C44B C46A H46B . . 109.5 ?
C44B C46A H46C . . 109.5 ?
H46A C46A H46B . . 109.5 ?
H46A C46A H46C . . 109.5 ?
H46B C46A H46C . . 109.5 ?
C47 O11 H11 . . 109.5 ?
O11 C47 H47 . . 109.2 ?
O11 C47 C48 . . 107.6(4) ?
O11 C47 C49 . . 111.1(4) ?
C48 C47 H47 . . 109.2 ?
C48 C47 C49 . . 110.4(4) ?
C49 C47 H47 . . 109.2 ?
C47 C48 H48A . . 109.5 ?
C47 C48 H48B . . 109.5 ?
C47 C48 H48C . . 109.5 ?
H48A C48 H48B . . 109.5 ?
H48A C48 H48C . . 109.5 ?
H48B C48 H48C . . 109.5 ?
C47 C49 H49A . . 109.5 ?
C47 C49 H49B . . 109.5 ?
C47 C49 H49C . . 109.5 ?
H49A C49 H49B . . 109.5 ?
H49A C49 H49C . . 109.5 ?
H49B C49 H49C . . 109.5 ?
C44A C46B H46D . . 109.5 ?
C44A C46B H46E . . 109.5 ?
C44A C46B H46F . . 109.5 ?
H46D C46B H46E . . 109.5 ?
H46D C46B H46F . . 109.5 ?
H46E C46B H46F . . 109.5 ?
C44A C45B H45D . . 109.5 ?
C44A C45B H45E . . 109.5 ?
C44A C45B H45F . . 109.5 ?
H45D C45B H45E . . 109.5 ?
H45D C45B H45F . . 109.5 ?
H45E C45B H45F . . 109.5 ?

loop_
_geom_bond_atom_site_label_1
_geom_bond_atom_site_label_2
_geom_bond_site_symmetry_2
_geom_bond_distance
_geom_bond_publ_flag
Nd1 Na1 . 3.4999(15) ?
Nd1 O1 . 2.364(3) y
Nd1 O2 . 2.422(3) y
Nd1 O3 . 2.431(3) y
Nd1 O4 . 2.478(2) y
Nd1 O5 . 2.366(3) y
Nd1 O6 . 2.573(2) y
Nd1 O7 . 2.413(3) y
Nd1 O9 . 2.543(3) y
Cl1 C10 . 1.764(5) ?
Cl2 C10 . 1.765(4) ?
Cl3 C10 . 1.787(4) ?
Cl4A C20 . 1.7595(18) ?
Cl4B C20 . 1.757(2) ?
Cl5A C20 . 1.7471(19) ?
Cl5B C20 . 1.763(2) ?
Cl6A C20 . 1.7583(18) ?
Cl6B C20 . 1.749(2) ?
Cl7 C30 . 1.782(4) ?
Cl8 C30 . 1.763(5) ?
Cl9 Na1 . 3.0192(19) y
Cl9 C30 . 1.771(4) ?
Cl10 C40 . 1.770(4) ?
Cl11 C40 . 1.754(4) ?
Cl12 C40 . 1.761(4) ?
P1 O1 . 1.501(3) y
P1 N1 . 1.630(3) y
P1 N2 . 1.633(4) ?
P1 N3 . 1.633(3) ?
P2 O3 . 1.500(3) y
P2 N4 . 1.622(3) y
P2 N5 . 1.623(4) ?
P2 N6 . 1.676(3) ?
P3 O5 . 1.500(3) y
P3 N7 . 1.625(3) y
P3 N8 . 1.633(4) ?
P3 N9 . 1.646(4) ?
P4 Na1 . 3.3404(17) ?
P4 O7 . 1.505(3) y
P4 N10 . 1.633(3) y
P4 N11 . 1.640(3) ?
P4 N12 . 1.643(3) ?
Na1 O3 . 2.407(3) y
Na1 O6 . 2.369(3) y
Na1 O7 . 2.418(3) y
Na1 O8 . 2.296(3) y
Na1 O10 . 2.275(3) y
O2 C9 . 1.248(5) y
O4 C19 . 1.255(5) y
O6 C29 . 1.257(5) y
O8 C39 . 1.240(4) y
O9 H9 . 0.8400 ?
O9 C41 . 1.441(4) ?
O10 H10 . 0.8576 ?
O10 H10A . 0.8530 ?
O10 C44A . 1.449(7) ?
O10 C44B . 1.440(6) ?
N1 C9 . 1.298(5) y
N2 C1 . 1.467(5) ?
N2 C4 . 1.472(6) ?
N3 C5 . 1.468(5) ?
N3 C8 . 1.458(5) ?
N4 C19 . 1.288(5) y
N5 C11 . 1.477(5) ?
N5 C14 . 1.475(5) ?
N6 C15 . 1.494(5) ?
N6 C18 . 1.502(5) ?
N7 C29 . 1.292(5) y
N8 C21 . 1.479(5) ?
N8 C24 . 1.472(6) ?
N9 C25 . 1.479(5) ?
N9 C28 . 1.467(6) ?
N10 C39 . 1.325(5) y
N11 C31 . 1.465(5) ?
N11 C34 . 1.473(5) ?
N12 C35 . 1.483(5) ?
N12 C38 . 1.490(5) ?
C1 H1A . 0.9900 ?
C1 H1B . 0.9900 ?
C1 C2 . 1.501(6) ?
C2 H2A . 0.9900 ?
C2 H2B . 0.9900 ?
C2 C3 . 1.529(8) ?
C3 H3A . 0.9900 ?
C3 H3B . 0.9900 ?
C3 C4 . 1.549(7) ?
C4 H4A . 0.9900 ?
C4 H4B . 0.9900 ?
C5 H5A . 0.9900 ?
C5 H5B . 0.9900 ?
C5 C6 . 1.509(7) ?
C6 H6A . 0.9900 ?
C6 H6B . 0.9900 ?
C6 C7 . 1.515(8) ?
C7 H7A . 0.9900 ?
C7 H7B . 0.9900 ?
C7 C8 . 1.521(6) ?
C8 H8A . 0.9900 ?
C8 H8B . 0.9900 ?
C9 C10 . 1.567(5) ?
C11 H11A . 0.9900 ?
C11 H11B . 0.9900 ?
C11 C12 . 1.526(6) ?
C12 H12A . 0.9900 ?
C12 H12B . 0.9900 ?
C12 C13 . 1.515(6) ?
C13 H13A . 0.9900 ?
C13 H13B . 0.9900 ?
C13 C14 . 1.518(6) ?
C14 H14A . 0.9900 ?
C14 H14B . 0.9900 ?
C15 H15A . 0.9900 ?
C15 H15B . 0.9900 ?
C15 C16 . 1.511(6) ?
C16 H16A . 0.9900 ?
C16 H16B . 0.9900 ?
C16 C17 . 1.454(8) ?
C17 H17A . 0.9900 ?
C17 H17B . 0.9900 ?
C17 C18 . 1.514(6) ?
C18 H18A . 0.9900 ?
C18 H18B . 0.9900 ?
C19 C20 . 1.521(5) ?
C21 H21A . 0.9900 ?
C21 H21B . 0.9900 ?
C21 C22 . 1.515(7) ?
C22 H22A . 0.9900 ?
C22 H22B . 0.9900 ?
C22 C23 . 1.460(8) ?
C23 H23A . 0.9900 ?
C23 H23B . 0.9900 ?
C23 C24 . 1.523(8) ?
C24 H24A . 0.9900 ?
C24 H24B . 0.9900 ?
C25 H25A . 0.9900 ?
C25 H25B . 0.9900 ?
C25 C26 . 1.525(7) ?
C26 H26A . 0.9900 ?
C26 H26B . 0.9900 ?
C26 C27 . 1.519(7) ?
C27 H27A . 0.9900 ?
C27 H27B . 0.9900 ?
C27 C28 . 1.520(7) ?
C28 H28A . 0.9900 ?
C28 H28B . 0.9900 ?
C29 C30 . 1.563(5) ?
C31 H31A . 0.9900 ?
C31 H31B . 0.9900 ?
C31 C32 . 1.507(6) ?
C32 H32A . 0.9900 ?
C32 H32B . 0.9900 ?
C32 C33 . 1.525(7) ?
C33 H33A . 0.9900 ?
C33 H33B . 0.9900 ?
C33 C34 . 1.520(5) ?
C34 H34A . 0.9900 ?
C34 H34B . 0.9900 ?
C35 H35A . 0.9900 ?
C35 H35B . 0.9900 ?
C35 C36 . 1.527(5) ?
C36 H36A . 0.9900 ?
C36 H36B . 0.9900 ?
C36 C37 . 1.529(6) ?
C37 H37A . 0.9900 ?
C37 H37B . 0.9900 ?
C37 C38 . 1.516(5) ?
C38 H38A . 0.9900 ?
C38 H38B . 0.9900 ?
C39 C40 . 1.564(6) ?
C41 H41 . 1.0000 ?
C41 C42 . 1.501(7) ?
C41 C43 . 1.522(6) ?
C42 H42A . 0.9800 ?
C42 H42B . 0.9800 ?
C42 H42C . 0.9800 ?
C43 H43A . 0.9800 ?
C43 H43B . 0.9800 ?
C43 H43C . 0.9800 ?
C44A H44A . 1.0000 ?
C44A C46B . 1.508(5) ?
C44A C45B . 1.509(4) ?
C44B H44B . 1.0000 ?
C44B C45A . 1.5096(19) ?
C44B C46A . 1.5096(19) ?
C45A H45A . 0.9800 ?
C45A H45B . 0.9800 ?
C45A H45C . 0.9800 ?
C46A H46A . 0.9800 ?
C46A H46B . 0.9800 ?
C46A H46C . 0.9800 ?
O11 H11 . 0.8400 ?
O11 C47 . 1.434(6) ?
C47 H47 . 1.0000 ?
C47 C48 . 1.518(7) ?
C47 C49 . 1.521(8) ?
C48 H48A . 0.9800 ?
C48 H48B . 0.9800 ?
C48 H48C . 0.9800 ?
C49 H49A . 0.9800 ?
C49 H49B . 0.9800 ?
C49 H49C . 0.9800 ?
C46B H46D . 0.9800 ?
C46B H46E . 0.9800 ?
C46B H46F . 0.9800 ?
C45B H45D . 0.9800 ?
C45B H45E . 0.9800 ?
C45B H45F . 0.9800 ?

loop_
_geom_hbond_atom_site_label_D
_geom_hbond_atom_site_label_H
_geom_hbond_atom_site_label_A
_geom_hbond_site_symmetry_A
_geom_hbond_distance_DH
_geom_hbond_distance_HA
_geom_hbond_distance_DA
_geom_hbond_angle_DHA
_geom_hbond_publ_flag
O10 H10A N6 . 0.85 2.11 2.872(4) 148 yes
O11 H11 N10 . 0.84 2.22 3.024(6) 160 yes
C49 H49A Cl11 . 0.98 2.82 3.637(7) 141 yes

loop_
_geom_torsion_atom_site_label_1
_geom_torsion_atom_site_label_2
_geom_torsion_atom_site_label_3
_geom_torsion_atom_site_label_4
_geom_torsion_site_symmetry_1
_geom_torsion_site_symmetry_2
_geom_torsion_site_symmetry_3
_geom_torsion_site_symmetry_4
_geom_torsion
_geom_torsion_publ_flag
Nd1 O2 C9 N1 . . . . -16.5(7) ?
Nd1 O2 C9 C10 . . . . 165.6(2) ?
Nd1 O4 C19 N4 . . . . -3.4(7) ?
Nd1 O4 C19 C20 . . . . 178.0(2) ?
Nd1 O6 C29 N7 . . . . 13.5(7) ?
Nd1 O6 C29 C30 . . . . -169.2(2) ?
Nd1 O9 C41 C42 . . . . -125.3(4) ?
Nd1 O9 C41 C43 . . . . 109.8(4) ?
P1 N1 C9 O2 . . . . -3.9(6) ?
P1 N1 C9 C10 . . . . 174.1(3) ?
P1 N2 C1 C2 . . . . 156.0(3) ?
P1 N2 C4 C3 . . . . 177.3(3) ?
P1 N3 C5 C6 . . . . -170.4(4) ?
P1 N3 C8 C7 . . . . -164.5(4) ?
P2 N4 C19 O4 . . . . 2.8(7) ?
P2 N4 C19 C20 . . . . -178.7(2) ?
P2 N5 C11 C12 . . . . 176.7(3) ?
P2 N5 C14 C13 . . . . 159.0(3) ?
P2 N6 C15 C16 . . . . -150.1(4) ?
P2 N6 C18 C17 . . . . 133.0(4) ?
P3 N7 C29 O6 . . . . 0.7(7) ?
P3 N7 C29 C30 . . . . -176.7(3) ?
P3 N8 C21 C22 . . . . 165.0(4) ?
P3 N8 C24 C23 . . . . 174.8(4) ?
P3 N9 C25 C26 . . . . 154.8(3) ?
P3 N9 C28 C27 . . . . -174.7(3) ?
P4 N10 C39 O8 . . . . 15.7(5) ?
P4 N10 C39 C40 . . . . -162.1(3) ?
P4 N11 C31 C32 . . . . -174.1(3) ?
P4 N11 C34 C33 . . . . -164.6(3) ?
P4 N12 C35 C36 . . . . 149.7(3) ?
P4 N12 C38 C37 . . . . -122.6(3) ?
Na1 Cl9 C30 Cl7 . . . . 87.16(18) ?
Na1 Cl9 C30 Cl8 . . . . -154.65(17) ?
Na1 Cl9 C30 C29 . . . . -31.0(3) ?
Na1 P4 O7 Nd1 . . . . -165.3(4) ?
Na1 P4 N10 C39 . . . . -33.8(3) ?
Na1 P4 N11 C31 . . . . -24.5(4) ?
Na1 P4 N11 C34 . . . . 131.5(3) ?
Na1 P4 N12 C35 . . . . 80.1(4) ?
Na1 P4 N12 C38 . . . . -138.4(2) ?
Na1 O6 C29 N7 . . . . -154.2(4) ?
Na1 O6 C29 C30 . . . . 23.1(5) ?
Na1 O8 C39 N10 . . . . 36.4(6) ?
Na1 O8 C39 C40 . . . . -145.8(3) ?
Na1 O10 C44A C46B . . . . 53.1(14) ?
Na1 O10 C44A C45B . . . . 178.6(10) ?
Na1 O10 C44B C45A . . . . -136.7(8) ?
Na1 O10 C44B C46A . . . . -18.9(12) ?
O1 P1 N1 C9 . . . . -0.5(4) ?
O1 P1 N2 C1 . . . . 8.8(4) ?
O1 P1 N2 C4 . . . . -177.6(4) ?
O1 P1 N3 C5 . . . . 60.5(4) ?
O1 P1 N3 C8 . . . . -118.8(4) ?
O2 C9 C10 Cl1 . . . . -156.1(3) ?
O2 C9 C10 Cl2 . . . . -32.9(4) ?
O2 C9 C10 Cl3 . . . . 85.3(4) ?
O3 P2 N4 C19 . . . . 2.9(4) ?
O3 P2 N5 C11 . . . . 26.8(4) ?
O3 P2 N5 C14 . . . . -146.3(3) ?
O3 P2 N6 C15 . . . . -173.4(3) ?
O3 P2 N6 C18 . . . . 58.3(3) ?
O4 C19 C20 Cl4A . . . . -149.8(3) ?
O4 C19 C20 Cl4B . . . . -80.8(5) ?
O4 C19 C20 Cl5A . . . . -26.8(4) ?
O4 C19 C20 Cl5B . . . . 38.8(6) ?
O4 C19 C20 Cl6A . . . . 92.5(3) ?
O4 C19 C20 Cl6B . . . . 148.9(4) ?
O5 P3 N7 C29 . . . . -14.8(4) ?
O5 P3 N8 C21 . . . . 142.5(4) ?
O5 P3 N8 C24 . . . . -56.1(5) ?
O5 P3 N9 C25 . . . . 173.3(3) ?
O5 P3 N9 C28 . . . . -46.1(4) ?
O6 C29 C30 Cl7 . . . . -102.6(3) ?
O6 C29 C30 Cl8 . . . . 137.8(3) ?
O6 C29 C30 Cl9 . . . . 16.0(5) ?
O7 P4 N10 C39 . . . . -62.8(3) ?
O7 P4 N11 C31 . . . . 15.5(4) ?
O7 P4 N11 C34 . . . . 171.4(3) ?
O7 P4 N12 C35 . . . . 60.6(3) ?
O7 P4 N12 C38 . . . . -158.0(3) ?
O8 C39 C40 Cl10 . . . . -65.4(4) ?
O8 C39 C40 Cl11 . . . . 174.7(3) ?
O8 C39 C40 Cl12 . . . . 51.8(4) ?
N1 P1 O1 Nd1 . . . . 25.2(3) ?
N1 P1 N2 C1 . . . . -119.5(3) ?
N1 P1 N2 C4 . . . . 54.0(4) ?
N1 P1 N3 C5 . . . . -172.2(4) ?
N1 P1 N3 C8 . . . . 8.5(5) ?
N1 C9 C10 Cl1 . . . . 25.6(4) ?
N1 C9 C10 Cl2 . . . . 148.8(3) ?
N1 C9 C10 Cl3 . . . . -93.0(4) ?
N2 P1 O1 Nd1 . . . . -99.5(2) ?
N2 P1 N1 C9 . . . . 121.6(3) ?
N2 P1 N3 C5 . . . . -55.9(4) ?
N2 P1 N3 C8 . . . . 124.8(4) ?
N2 C1 C2 C3 . . . . 37.2(4) ?
N3 P1 O1 Nd1 . . . . 144.21(19) ?
N3 P1 N1 C9 . . . . -125.7(3) ?
N3 P1 N2 C1 . . . . 130.4(3) ?
N3 P1 N2 C4 . . . . -56.1(4) ?
N3 C5 C6 C7 . . . . -30.6(5) ?
N4 P2 O3 Nd1 . . . . -8.2(3) ?
N4 P2 O3 Na1 . . . . 168.09(19) ?
N4 P2 N5 C11 . . . . 157.9(3) ?
N4 P2 N5 C14 . . . . -15.3(4) ?
N4 P2 N6 C15 . . . . 59.6(4) ?
N4 P2 N6 C18 . . . . -68.7(3) ?
N4 C19 C20 Cl4A . . . . 31.4(4) ?
N4 C19 C20 Cl4B . . . . 100.3(5) ?
N4 C19 C20 Cl5A . . . . 154.4(3) ?
N4 C19 C20 Cl5B . . . . -140.0(5) ?
N4 C19 C20 Cl6A . . . . -86.4(3) ?
N4 C19 C20 Cl6B . . . . -29.9(5) ?
N5 P2 O3 Nd1 . . . . 115.8(2) ?
N5 P2 O3 Na1 . . . . -67.9(2) ?
N5 P2 N4 C19 . . . . -124.1(4) ?
N5 P2 N6 C15 . . . . -53.4(3) ?
N5 P2 N6 C18 . . . . 178.3(3) ?
N5 C11 C12 C13 . . . . 29.4(5) ?
N6 P2 O3 Nd1 . . . . -127.1(2) ?
N6 P2 O3 Na1 . . . . 49.2(3) ?
N6 P2 N4 C19 . . . . 121.4(4) ?
N6 P2 N5 C11 . . . . -88.8(3) ?
N6 P2 N5 C14 . . . . 98.0(4) ?
N6 C15 C16 C17 . . . . 31.4(6) ?
N7 P3 O5 Nd1 . . . . 16.8(4) ?
N7 P3 N8 C21 . . . . 15.6(4) ?
N7 P3 N8 C24 . . . . 177.1(4) ?
N7 P3 N9 C25 . . . . -59.5(4) ?
N7 P3 N9 C28 . . . . 81.1(3) ?
N7 C29 C30 Cl7 . . . . 75.2(4) ?
N7 C29 C30 Cl8 . . . . -44.4(4) ?
N7 C29 C30 Cl9 . . . . -166.2(3) ?
N8 P3 O5 Nd1 . . . . -103.2(3) ?
N8 P3 N7 C29 . . . . 110.1(4) ?
N8 P3 N9 C25 . . . . 51.7(4) ?
N8 P3 N9 C28 . . . . -167.7(3) ?
N8 C21 C22 C23 . . . . 19.2(7) ?
N9 P3 O5 Nd1 . . . . 139.7(3) ?
N9 P3 N7 C29 . . . . -137.3(4) ?
N9 P3 N8 C21 . . . . -99.2(4) ?
N9 P3 N8 C24 . . . . 62.3(4) ?
N9 C25 C26 C27 . . . . 15.1(5) ?
N10 P4 O7 Nd1 . . . . -117.8(3) ?
N10 P4 O7 Na1 . . . . 47.6(2) ?
N10 P4 N11 C31 . . . . -113.2(4) ?
N10 P4 N11 C34 . . . . 42.8(4) ?
N10 P4 N12 C35 . . . . -173.7(3) ?
N10 P4 N12 C38 . . . . -32.2(3) ?
N10 C39 C40 Cl10 . . . . 112.7(3) ?
N10 C39 C40 Cl11 . . . . -7.1(4) ?
N10 C39 C40 Cl12 . . . . -130.1(3) ?
N11 P4 O7 Nd1 . . . . 117.8(3) ?
N11 P4 O7 Na1 . . . . -76.86(19) ?
N11 P4 N10 C39 . . . . 59.7(3) ?
N11 P4 N12 C35 . . . . -56.2(3) ?
N11 P4 N12 C38 . . . . 85.2(3) ?
N11 C31 C32 C33 . . . . -38.0(5) ?
N12 P4 O7 Nd1 . . . . -0.9(4) ?
N12 P4 O7 Na1 . . . . 164.49(15) ?
N12 P4 N10 C39 . . . . 176.6(3) ?
N12 P4 N11 C31 . . . . 134.2(3) ?
N12 P4 N11 C34 . . . . -69.9(4) ?
N12 C35 C36 C37 . . . . -26.5(4) ?
C1 N2 C4 C3 . . . . -8.4(5) ?
C1 C2 C3 C4 . . . . -42.5(5) ?
C2 C3 C4 N2 . . . . 31.1(5) ?
C4 N2 C1 C2 . . . . -18.2(5) ?
C5 N3 C8 C7 . . . . 16.2(6) ?
C5 C6 C7 C8 . . . . 40.9(5) ?
C6 C7 C8 N3 . . . . -34.6(5) ?
C8 N3 C5 C6 . . . . 9.0(6) ?
C11 N5 C14 C13 . . . . -14.7(5) ?
C11 C12 C13 C14 . . . . -39.0(5) ?
C12 C13 C14 N5 . . . . 32.8(5) ?
C14 N5 C11 C12 . . . . -9.2(5) ?
C15 N6 C18 C17 . . . . 0.6(5) ?
C15 C16 C17 C18 . . . . -31.8(7) ?
C16 C17 C18 N6 . . . . 19.2(6) ?
C18 N6 C15 C16 . . . . -19.2(5) ?
C21 N8 C24 C23 . . . . -21.4(6) ?
C21 C22 C23 C24 . . . . -33.2(8) ?
C22 C23 C24 N8 . . . . 33.0(7) ?
C24 N8 C21 C22 . . . . 2.2(6) ?
C25 N9 C28 C27 . . . . -30.7(5) ?
C25 C26 C27 C28 . . . . -33.4(5) ?
C26 C27 C28 N9 . . . . 39.1(5) ?
C28 N9 C25 C26 . . . . 9.9(5) ?
C31 N11 C34 C33 . . . . -5.5(5) ?
C31 C32 C33 C34 . . . . 35.1(5) ?
C32 C33 C34 N11 . . . . -18.5(5) ?
C34 N11 C31 C32 . . . . 27.6(5) ?
C35 N12 C38 C37 . . . . 21.5(4) ?
C35 C36 C37 C38 . . . . 39.4(4) ?
C36 C37 C38 N12 . . . . -37.3(4) ?
C38 N12 C35 C36 . . . . 3.2(4) ?

_cod_database_fobs_code 2022952
